data_7201992
loop_
_publ_author_name
'Kelly, Niamh R.'
'Goetz, Sandrine'
'Batten, Stuart R.'
'Kruger, Paul E.'

_publ_section_title
;
 Synthesis and structural characterisation of lanthanide coordination
 polymers featuring
 4,4&#x2032;,6,6&#x2032;-tetra-carboxy-2,2&#x2032;-bipyridine and rare
 network topology
;
_journal_issue 8
_journal_name_full CrystEngComm
_journal_page_first 1018
_journal_paper_doi 10.1039/b801985a
_journal_volume 10
_journal_year 2008
_chemical_formula_moiety 'C14 H11 La N2 O11, H2 O'
_chemical_formula_sum 'C14 H13 La N2 O12'
_chemical_formula_weight 540.17
_chemical_name_common 7
_chemical_name_systematic
;
?
;
_space_group_IT_number 2
_symmetry_cell_setting triclinic
_symmetry_space_group_name_Hall '-P 1'
_symmetry_space_group_name_H-M 'P -1'
_atom_sites_solution_hydrogens geom
_atom_sites_solution_primary direct
_atom_sites_solution_secondary difmap
_audit_creation_method SHELXL-97
_cell_angle_alpha 79.8560(10)
_cell_angle_beta 73.862(2)
_cell_angle_gamma 76.865(2)
_cell_formula_units_Z 2
_cell_length_a 6.9628(3)
_cell_length_b 11.0010(3)
_cell_length_c 11.5319(5)
_cell_measurement_temperature 153(2)
_cell_volume 820.26(6)
_computing_cell_refinement 'Bruker SMART'
_computing_data_collection 'Bruker SMART'
_computing_data_reduction 'Bruker SAINT'
_computing_molecular_graphics 'Bruker SHELXTL'
_computing_publication_material 'Bruker SHELXTL'
_computing_structure_refinement 'SHELXTL version 5.1 (Sheldrick, 1998)'
_computing_structure_solution 'SHELXTL version 5.1 (Sheldrick, 1998)'
_diffrn_ambient_temperature 153(2)
_diffrn_measured_fraction_theta_full 0.902
_diffrn_measured_fraction_theta_max 0.902
_diffrn_measurement_device_type 'Bruker SMART APEX CCD'
_diffrn_measurement_method 'omega scans'
_diffrn_radiation_monochromator graphite
_diffrn_radiation_source 'fine-focus sealed tube'
_diffrn_radiation_type MoK\a
_diffrn_radiation_wavelength 0.71073
_diffrn_reflns_av_R_equivalents 0.0000
_diffrn_reflns_av_sigmaI/netI 0.0363
_diffrn_reflns_limit_h_max 9
_diffrn_reflns_limit_h_min -8
_diffrn_reflns_limit_k_max 15
_diffrn_reflns_limit_k_min -14
_diffrn_reflns_limit_l_max 16
_diffrn_reflns_limit_l_min 0
_diffrn_reflns_number 4505
_diffrn_reflns_theta_full 30.49
_diffrn_reflns_theta_max 30.49
_diffrn_reflns_theta_min 1.85
_exptl_absorpt_coefficient_mu 2.682
_exptl_absorpt_correction_T_max 1.000
_exptl_absorpt_correction_T_min 0.7814
_exptl_absorpt_correction_type empirical
_exptl_absorpt_process_details TWINABS
_exptl_crystal_colour red
_exptl_crystal_density_diffrn 2.187
_exptl_crystal_density_method 'not measured'
_exptl_crystal_description block
_exptl_crystal_F_000 528
_exptl_crystal_size_max 0.09
_exptl_crystal_size_mid 0.07
_exptl_crystal_size_min 0.04
_refine_diff_density_max 1.509
_refine_diff_density_min -0.709
_refine_diff_density_rms 0.121
_refine_ls_extinction_method none
_refine_ls_goodness_of_fit_ref 1.059
_refine_ls_hydrogen_treatment mixed
_refine_ls_matrix_type full
_refine_ls_number_parameters 290
_refine_ls_number_reflns 4505
_refine_ls_number_restraints 40
_refine_ls_restrained_S_all 1.056
_refine_ls_R_factor_all 0.0241
_refine_ls_R_factor_gt 0.0228
_refine_ls_shift/su_max 0.001
_refine_ls_shift/su_mean 0.000
_refine_ls_structure_factor_coef Fsqd
_refine_ls_weighting_details 'calc w=1/[\s^2^(Fo^2^)+(0.0328P)^2^+0.1836P] where P=(Fo^2^+2Fc^2^)/3'
_refine_ls_weighting_scheme calc
_refine_ls_wR_factor_gt 0.0606
_refine_ls_wR_factor_ref 0.0612
_reflns_number_gt 4326
_reflns_number_total 4505
_reflns_threshold_expression >2sigma(I)
_cod_data_source_file b801985a.txt
_cod_data_source_block 1
_cod_original_cell_volume 820.27(5)
_cod_original_sg_symbol_H-M P-1
_cod_database_code 7201992

loop_
_symmetry_equiv_pos_as_xyz
'x, y, z'
'-x, -y, -z'

loop_
_atom_site_label
_atom_site_type_symbol
_atom_site_fract_x
_atom_site_fract_y
_atom_site_fract_z
_atom_site_U_iso_or_equiv
_atom_site_adp_type
_atom_site_occupancy
_atom_site_symmetry_multiplicity
_atom_site_calc_flag
_atom_site_refinement_flags
_atom_site_disorder_assembly
_atom_site_disorder_group
La1 La 0.666434(16) 0.467805(9) 0.243269(9) 0.01043(5) Uani 1 1 d . . .
N1 N 0.8962(3) 0.26612(16) 0.13068(16) 0.0122(3) Uani 1 1 d . . .
C1 C 0.9839(3) 0.28824(19) 0.01134(19) 0.0120(4) Uani 1 1 d . . .
C2 C 1.1260(3) 0.1984(2) -0.05363(19) 0.0135(4) Uani 1 1 d . . .
H2A H 1.1869 0.2175 -0.1376 0.016 Uiso 1 1 calc R . .
C3 C 1.1771(3) 0.0796(2) 0.0075(2) 0.0131(4) Uani 1 1 d . . .
C4 C 1.0821(3) 0.0543(2) 0.12961(19) 0.0133(4) Uani 1 1 d . . .
H4A H 1.1125 -0.0268 0.1725 0.016 Uiso 1 1 calc R . .
C5 C 0.9409(3) 0.15048(19) 0.18826(19) 0.0116(4) Uani 1 1 d . . .
C6 C 0.8276(3) 0.13036(19) 0.31751(19) 0.0112(4) Uani 1 1 d . . .
C7 C 0.8481(3) 0.01382(19) 0.38811(19) 0.0126(4) Uani 1 1 d . . .
H7A H 0.9335 -0.0578 0.3531 0.015 Uiso 1 1 calc R . .
C8 C 0.7430(3) 0.00270(19) 0.51015(19) 0.0117(4) Uani 1 1 d . . .
C9 C 0.6207(3) 0.10987(19) 0.55777(19) 0.0129(4) Uani 1 1 d . . .
H9A H 0.5523 0.1070 0.6416 0.016 Uiso 1 1 calc R . .
C10 C 0.6006(3) 0.22111(19) 0.48028(19) 0.0116(4) Uani 1 1 d . . .
N2 N 0.7001(3) 0.23236(16) 0.36277(16) 0.0111(3) Uani 1 1 d . . .
C11 C 0.4604(3) 0.33967(19) 0.52408(19) 0.0128(4) Uani 1 1 d . . .
O1 O 0.4162(2) 0.42620(14) 0.44211(14) 0.0140(3) Uani 1 1 d . . .
O2 O 0.3989(2) 0.34346(14) 0.63651(14) 0.0159(3) Uani 1 1 d . . .
C12 C 0.7670(3) -0.12561(19) 0.58599(19) 0.0128(4) Uani 1 1 d . . .
O3 O 0.6734(2) -0.13562(15) 0.69648(14) 0.0172(3) Uani 1 1 d . . .
O4 O 0.8810(3) -0.21469(15) 0.53235(15) 0.0186(3) Uani 1 1 d . . .
C13 C 1.3300(3) -0.0224(2) -0.05696(19) 0.0138(4) Uani 1 1 d . . .
O5 O 1.3814(3) -0.12481(16) -0.00506(16) 0.0231(4) Uani 1 1 d . . .
O6 O 1.3979(3) 0.01404(16) -0.17259(16) 0.0226(4) Uani 1 1 d . . .
H6 H 1.485(6) -0.043(4) -0.205(4) 0.048(11) Uiso 1 1 d . . .
C14 C 0.9165(3) 0.41794(19) -0.04957(19) 0.0123(4) Uani 1 1 d . . .
O7 O 1.0153(2) 0.44672(14) -0.15695(14) 0.0144(3) Uani 1 1 d . . .
O8 O 0.7668(2) 0.48816(14) 0.00914(14) 0.0145(3) Uani 1 1 d . . .
O1W O 0.4150(3) 0.37054(16) 0.18727(16) 0.0199(3) Uani 1 1 d D . .
H1W1 H 0.393(5) 0.2984(16) 0.210(3) 0.030 Uiso 1 1 d D . .
H2W1 H 0.354(4) 0.400(3) 0.133(2) 0.030 Uiso 1 1 d D . .
O2W O 0.4341(3) 0.65079(16) 0.15858(17) 0.0221(4) Uani 1 1 d D . .
H1W2 H 0.457(5) 0.701(3) 0.0955(19) 0.033 Uiso 1 1 d D . .
H2W2 H 0.325(3) 0.683(3) 0.203(2) 0.033 Uiso 1 1 d D . .
O3W O 0.8887(3) 0.43355(16) 0.39586(15) 0.0180(3) Uani 1 1 d D . .
H1W3 H 0.975(4) 0.372(2) 0.412(3) 0.027 Uiso 1 1 d D . .
H2W3 H 0.831(4) 0.464(3) 0.4607(17) 0.027 Uiso 1 1 d D . .
O4W O 0.0695(3) 0.7073(2) 0.3083(2) 0.0378(5) Uani 1 1 d D . .
H1W4 H 0.009(6) 0.653(3) 0.299(4) 0.057 Uiso 1 1 d D . .
H2W4 H 0.006(5) 0.733(4) 0.376(2) 0.057 Uiso 1 1 d D . .

loop_
_atom_site_aniso_label
_atom_site_aniso_U_11
_atom_site_aniso_U_22
_atom_site_aniso_U_33
_atom_site_aniso_U_23
_atom_site_aniso_U_13
_atom_site_aniso_U_12
La1 0.01211(7) 0.00925(7) 0.00693(7) -0.00008(4) 0.00078(5) -0.00061(4)
N1 0.0139(8) 0.0115(8) 0.0090(8) -0.0008(6) 0.0005(6) -0.0023(6)
C1 0.0137(9) 0.0124(9) 0.0091(9) -0.0014(7) -0.0010(7) -0.0029(7)
C2 0.0150(9) 0.0136(9) 0.0097(9) -0.0025(7) 0.0010(8) -0.0026(7)
C3 0.0128(9) 0.0137(9) 0.0113(10) -0.0032(7) 0.0002(8) -0.0026(7)
C4 0.0140(9) 0.0140(9) 0.0095(9) -0.0013(7) -0.0004(8) -0.0011(7)
C5 0.0124(9) 0.0120(9) 0.0090(9) -0.0007(7) -0.0005(7) -0.0024(7)
C6 0.0117(9) 0.0116(9) 0.0088(9) -0.0019(7) -0.0005(7) -0.0015(7)
C7 0.0128(9) 0.0117(9) 0.0111(10) -0.0016(7) -0.0008(7) -0.0002(7)
C8 0.0137(9) 0.0105(9) 0.0104(9) -0.0001(7) -0.0026(7) -0.0024(7)
C9 0.0140(9) 0.0127(9) 0.0095(9) -0.0007(7) 0.0003(7) -0.0020(7)
C10 0.0127(9) 0.0108(9) 0.0092(9) -0.0006(7) -0.0001(7) -0.0016(7)
N2 0.0113(8) 0.0117(8) 0.0079(8) -0.0018(6) 0.0007(6) -0.0005(6)
C11 0.0132(9) 0.0112(9) 0.0115(10) -0.0013(7) 0.0009(7) -0.0026(7)
O1 0.0158(7) 0.0120(7) 0.0104(7) -0.0003(5) 0.0009(6) -0.0007(5)
O2 0.0223(8) 0.0122(7) 0.0086(7) -0.0012(5) 0.0017(6) -0.0006(6)
C12 0.0133(9) 0.0122(9) 0.0121(10) 0.0000(7) -0.0030(8) -0.0021(7)
O3 0.0212(8) 0.0140(7) 0.0108(7) 0.0001(6) 0.0024(6) -0.0011(6)
O4 0.0244(8) 0.0122(7) 0.0132(8) -0.0020(6) 0.0004(6) 0.0027(6)
C13 0.0130(9) 0.0144(9) 0.0117(10) -0.0033(7) 0.0010(8) -0.0016(7)
O5 0.0284(9) 0.0165(8) 0.0158(8) 0.0000(6) 0.0015(7) 0.0031(7)
O6 0.0284(9) 0.0167(8) 0.0123(8) -0.0022(6) 0.0057(7) 0.0036(7)
C14 0.0152(9) 0.0130(9) 0.0089(9) -0.0011(7) -0.0019(7) -0.0045(7)
O7 0.0162(7) 0.0161(7) 0.0082(7) 0.0005(6) 0.0008(6) -0.0040(6)
O8 0.0169(7) 0.0139(7) 0.0097(7) -0.0006(5) -0.0010(6) -0.0002(6)
O1W 0.0222(8) 0.0173(8) 0.0219(9) 0.0052(7) -0.0103(7) -0.0072(7)
O2W 0.0242(9) 0.0166(8) 0.0191(9) 0.0018(6) -0.0042(7) 0.0046(7)
O3W 0.0200(8) 0.0174(8) 0.0132(8) -0.0015(6) -0.0038(6) 0.0028(6)
O4W 0.0315(11) 0.0554(14) 0.0291(11) -0.0260(10) 0.0042(9) -0.0121(10)

loop_
_atom_type_symbol
_atom_type_description
_atom_type_scat_dispersion_real
_atom_type_scat_dispersion_imag
_atom_type_scat_source
C C 0.0033 0.0016 'International Tables Vol C Tables 4.2.6.8 and 6.1.1.4'
H H 0.0000 0.0000 'International Tables Vol C Tables 4.2.6.8 and 6.1.1.4'
La La -0.2871 2.4523 'International Tables Vol C Tables 4.2.6.8 and 6.1.1.4'
N N 0.0061 0.0033 'International Tables Vol C Tables 4.2.6.8 and 6.1.1.4'
O O 0.0106 0.0060 'International Tables Vol C Tables 4.2.6.8 and 6.1.1.4'

loop_
_geom_angle_atom_site_label_1
_geom_angle_atom_site_label_2
_geom_angle_atom_site_label_3
_geom_angle
_geom_angle_site_symmetry_1
_geom_angle_site_symmetry_3
_geom_angle_publ_flag
O7 La1 O1 140.76(5) 2_765 . ?
O7 La1 O2W 96.62(5) 2_765 . ?
O1 La1 O2W 95.80(5) . . ?
O7 La1 O1W 142.80(5) 2_765 . ?
O1 La1 O1W 76.42(5) . . ?
O2W La1 O1W 75.18(6) . . ?
O7 La1 O8 68.32(5) 2_765 . ?
O1 La1 O8 150.40(5) . . ?
O2W La1 O8 69.94(5) . . ?
O1W La1 O8 74.88(5) . . ?
O7 La1 O3W 67.26(5) 2_765 . ?
O1 La1 O3W 78.03(5) . . ?
O2W La1 O3W 135.88(6) . . ?
O1W La1 O3W 141.59(5) . . ?
O8 La1 O3W 130.41(5) . . ?
O7 La1 O2 77.79(5) 2_765 2_666 ?
O1 La1 O2 71.89(5) . 2_666 ?
O2W La1 O2 69.98(6) . 2_666 ?
O1W La1 O2 129.33(6) . 2_666 ?
O8 La1 O2 122.86(5) . 2_666 ?
O3W La1 O2 66.58(5) . 2_666 ?
O7 La1 N2 117.23(5) 2_765 . ?
O1 La1 N2 61.20(5) . . ?
O2W La1 N2 145.86(6) . . ?
O1W La1 N2 74.97(5) . . ?
O8 La1 N2 116.97(5) . . ?
O3W La1 N2 67.69(5) . . ?
O2 La1 N2 119.20(5) 2_666 . ?
O7 La1 N1 82.29(5) 2_765 . ?
O1 La1 N1 117.79(5) . . ?
O2W La1 N1 127.48(6) . . ?
O1W La1 N1 75.25(6) . . ?
O8 La1 N1 60.95(5) . . ?
O3W La1 N1 92.18(5) . . ?
O2 La1 N1 155.20(5) 2_666 . ?
N2 La1 N1 58.42(5) . . ?
C5 N1 C1 118.60(18) . . ?
C5 N1 La1 124.27(13) . . ?
C1 N1 La1 116.86(13) . . ?
N1 C1 C2 122.96(19) . . ?
N1 C1 C14 115.82(18) . . ?
C2 C1 C14 121.21(19) . . ?
C1 C2 C3 118.22(19) . . ?
C1 C2 H2A 120.9 . . ?
C3 C2 H2A 120.9 . . ?
C4 C3 C2 119.32(19) . . ?
C4 C3 C13 119.48(19) . . ?
C2 C3 C13 121.19(19) . . ?
C3 C4 C5 118.71(19) . . ?
C3 C4 H4A 120.6 . . ?
C5 C4 H4A 120.6 . . ?
N1 C5 C4 122.10(19) . . ?
N1 C5 C6 115.69(17) . . ?
C4 C5 C6 122.19(18) . . ?
N2 C6 C7 121.57(19) . . ?
N2 C6 C5 115.64(17) . . ?
C7 C6 C5 122.78(18) . . ?
C8 C7 C6 119.74(19) . . ?
C8 C7 H7A 120.1 . . ?
C6 C7 H7A 120.1 . . ?
C9 C8 C7 118.24(19) . . ?
C9 C8 C12 122.74(19) . . ?
C7 C8 C12 119.02(18) . . ?
C10 C9 C8 118.55(19) . . ?
C10 C9 H9A 120.7 . . ?
C8 C9 H9A 120.7 . . ?
N2 C10 C9 123.47(19) . . ?
N2 C10 C11 115.05(17) . . ?
C9 C10 C11 121.47(18) . . ?
C10 N2 C6 118.26(17) . . ?
C10 N2 La1 116.28(13) . . ?
C6 N2 La1 124.91(13) . . ?
O2 C11 O1 126.2(2) . . ?
O2 C11 C10 117.70(18) . . ?
O1 C11 C10 116.09(18) . . ?
C11 O1 La1 122.16(13) . . ?
C11 O2 La1 128.81(13) . 2_666 ?
O4 C12 O3 124.4(2) . . ?
O4 C12 C8 116.52(18) . . ?
O3 C12 C8 119.10(18) . . ?
O5 C13 O6 125.5(2) . . ?
O5 C13 C3 122.3(2) . . ?
O6 C13 C3 112.13(18) . . ?
C13 O6 H6 110(3) . . ?
O8 C14 O7 125.0(2) . . ?
O8 C14 C1 117.95(18) . . ?
O7 C14 C1 117.01(18) . . ?
C14 O7 La1 133.18(14) . 2_765 ?
C14 O8 La1 122.66(13) . . ?
La1 O1W H1W1 127(2) . . ?
La1 O1W H2W1 126(2) . . ?
H1W1 O1W H2W1 107(3) . . ?
La1 O2W H1W2 131(2) . . ?
La1 O2W H2W2 121(2) . . ?
H1W2 O2W H2W2 107(3) . . ?
La1 O3W H1W3 130(2) . . ?
La1 O3W H2W3 115(2) . . ?
H1W3 O3W H2W3 107(3) . . ?
H1W4 O4W H2W4 107(3) . . ?

loop_
_geom_bond_atom_site_label_1
_geom_bond_atom_site_label_2
_geom_bond_distance
_geom_bond_site_symmetry_2
_geom_bond_publ_flag
La1 O7 2.4855(15) 2_765 ?
La1 O1 2.5050(15) . ?
La1 O2W 2.5156(17) . ?
La1 O1W 2.5200(16) . ?
La1 O8 2.5763(15) . ?
La1 O3W 2.5782(17) . ?
La1 O2 2.5834(15) 2_666 ?
La1 N2 2.7036(17) . ?
La1 N1 2.7231(17) . ?
N1 C5 1.339(3) . ?
N1 C1 1.345(3) . ?
C1 C2 1.386(3) . ?
C1 C14 1.509(3) . ?
C2 C3 1.391(3) . ?
C2 H2A 0.9500 . ?
C3 C4 1.388(3) . ?
C3 C13 1.501(3) . ?
C4 C5 1.398(3) . ?
C4 H4A 0.9500 . ?
C5 C6 1.484(3) . ?
C6 N2 1.347(3) . ?
C6 C7 1.393(3) . ?
C7 C8 1.393(3) . ?
C7 H7A 0.9500 . ?
C8 C9 1.389(3) . ?
C8 C12 1.525(3) . ?
C9 C10 1.386(3) . ?
C9 H9A 0.9500 . ?
C10 N2 1.338(3) . ?
C10 C11 1.513(3) . ?
C11 O2 1.252(3) . ?
C11 O1 1.267(3) . ?
O2 La1 2.5834(15) 2_666 ?
C12 O4 1.249(3) . ?
C12 O3 1.258(3) . ?
C13 O5 1.206(3) . ?
C13 O6 1.307(3) . ?
O6 H6 0.83(4) . ?
C14 O8 1.252(3) . ?
C14 O7 1.263(2) . ?
O7 La1 2.4855(15) 2_765 ?
O1W H1W1 0.827(12) . ?
O1W H2W1 0.827(12) . ?
O2W H1W2 0.831(12) . ?
O2W H2W2 0.835(12) . ?
O3W H1W3 0.831(12) . ?
O3W H2W3 0.835(12) . ?
O4W H1W4 0.846(12) . ?
O4W H2W4 0.845(12) . ?

loop_
_geom_hbond_atom_site_label_D
_geom_hbond_atom_site_label_H
_geom_hbond_atom_site_label_A
_geom_hbond_distance_DH
_geom_hbond_distance_HA
_geom_hbond_distance_DA
_geom_hbond_angle_DHA
_geom_hbond_site_symmetry_A
O6 H6 O3 0.83(4) 1.74(4) 2.550(2) 166(4) 1_654
O1W H1W1 O3 0.827(12) 1.998(14) 2.811(2) 167(3) 2_656
O1W H2W1 O8 0.827(12) 2.123(13) 2.934(2) 167(3) 2_665
O2W H1W2 O5 0.831(12) 2.10(2) 2.850(2) 150(3) 1_465
O2W H2W2 O4W 0.835(12) 1.842(15) 2.652(3) 163(3) .
O3W H1W3 O4 0.831(12) 1.892(14) 2.709(2) 167(3) 2_756
O3W H2W3 O1 0.835(12) 2.033(18) 2.775(2) 148(3) 2_666
O4W H1W4 O7 0.846(12) 2.18(3) 2.887(3) 141(3) 2_665
O4W H2W4 O4 0.845(12) 1.899(13) 2.742(3) 176(4) 1_465

loop_
_geom_torsion_atom_site_label_1
_geom_torsion_atom_site_label_2
_geom_torsion_atom_site_label_3
_geom_torsion_atom_site_label_4
_geom_torsion
_geom_torsion_site_symmetry_1
_geom_torsion_site_symmetry_2
_geom_torsion_site_symmetry_3
_geom_torsion_site_symmetry_4
_geom_torsion_publ_flag
O7 La1 N1 C5 119.38(17) 2_765 . . . ?
O1 La1 N1 C5 -24.93(18) . . . . ?
O2W La1 N1 C5 -148.17(15) . . . . ?
O1W La1 N1 C5 -90.53(17) . . . . ?
O8 La1 N1 C5 -171.19(18) . . . . ?
O3W La1 N1 C5 52.68(16) . . . . ?
O2 La1 N1 C5 82.7(2) 2_666 . . . ?
N2 La1 N1 C5 -9.32(15) . . . . ?
O7 La1 N1 C1 -54.51(15) 2_765 . . . ?
O1 La1 N1 C1 161.18(14) . . . . ?
O2W La1 N1 C1 37.94(17) . . . . ?
O1W La1 N1 C1 95.58(15) . . . . ?
O8 La1 N1 C1 14.92(13) . . . . ?
O3W La1 N1 C1 -121.21(15) . . . . ?
O2 La1 N1 C1 -91.20(18) 2_666 . . . ?
N2 La1 N1 C1 176.78(17) . . . . ?
C5 N1 C1 C2 -3.2(3) . . . . ?
La1 N1 C1 C2 171.08(16) . . . . ?
C5 N1 C1 C14 176.14(18) . . . . ?
La1 N1 C1 C14 -9.6(2) . . . . ?
N1 C1 C2 C3 1.1(3) . . . . ?
C14 C1 C2 C3 -178.21(19) . . . . ?
C1 C2 C3 C4 1.3(3) . . . . ?
C1 C2 C3 C13 -179.92(19) . . . . ?
C2 C3 C4 C5 -1.5(3) . . . . ?
C13 C3 C4 C5 179.72(19) . . . . ?
C1 N1 C5 C4 3.0(3) . . . . ?
La1 N1 C5 C4 -170.84(15) . . . . ?
C1 N1 C5 C6 -175.78(18) . . . . ?
La1 N1 C5 C6 10.4(2) . . . . ?
C3 C4 C5 N1 -0.7(3) . . . . ?
C3 C4 C5 C6 177.97(19) . . . . ?
N1 C5 C6 N2 -2.8(3) . . . . ?
C4 C5 C6 N2 178.43(19) . . . . ?
N1 C5 C6 C7 176.4(2) . . . . ?
C4 C5 C6 C7 -2.4(3) . . . . ?
N2 C6 C7 C8 -3.3(3) . . . . ?
C5 C6 C7 C8 177.56(19) . . . . ?
C6 C7 C8 C9 -0.4(3) . . . . ?
C6 C7 C8 C12 179.91(19) . . . . ?
C7 C8 C9 C10 3.4(3) . . . . ?
C12 C8 C9 C10 -176.90(19) . . . . ?
C8 C9 C10 N2 -3.1(3) . . . . ?
C8 C9 C10 C11 176.35(19) . . . . ?
C9 C10 N2 C6 -0.4(3) . . . . ?
C11 C10 N2 C6 -179.93(18) . . . . ?
C9 C10 N2 La1 -172.33(16) . . . . ?
C11 C10 N2 La1 8.2(2) . . . . ?
C7 C6 N2 C10 3.6(3) . . . . ?
C5 C6 N2 C10 -177.14(18) . . . . ?
C7 C6 N2 La1 174.80(15) . . . . ?
C5 C6 N2 La1 -6.0(2) . . . . ?
O7 La1 N2 C10 118.51(14) 2_765 . . . ?
O1 La1 N2 C10 -16.82(14) . . . . ?
O2W La1 N2 C10 -69.58(18) . . . . ?
O1W La1 N2 C10 -99.36(15) . . . . ?
O8 La1 N2 C10 -163.28(14) . . . . ?
O3W La1 N2 C10 71.45(15) . . . . ?
O2 La1 N2 C10 27.63(16) 2_666 . . . ?
N1 La1 N2 C10 178.94(17) . . . . ?
O7 La1 N2 C6 -52.81(17) 2_765 . . . ?
O1 La1 N2 C6 171.86(18) . . . . ?
O2W La1 N2 C6 119.11(16) . . . . ?
O1W La1 N2 C6 89.32(16) . . . . ?
O8 La1 N2 C6 25.40(18) . . . . ?
O3W La1 N2 C6 -99.87(17) . . . . ?
O2 La1 N2 C6 -143.68(15) 2_666 . . . ?
N1 La1 N2 C6 7.62(15) . . . . ?
N2 C10 C11 O2 -164.48(19) . . . . ?
C9 C10 C11 O2 16.0(3) . . . . ?
N2 C10 C11 O1 15.6(3) . . . . ?
C9 C10 C11 O1 -163.9(2) . . . . ?
O2 C11 O1 La1 144.89(18) . . . . ?
C10 C11 O1 La1 -35.2(2) . . . . ?
O7 La1 O1 C11 -70.92(18) 2_765 . . . ?
O2W La1 O1 C11 -178.84(16) . . . . ?
O1W La1 O1 C11 107.97(16) . . . . ?
O8 La1 O1 C11 122.43(16) . . . . ?
O3W La1 O1 C11 -43.10(15) . . . . ?
O2 La1 O1 C11 -112.12(16) 2_666 . . . ?
N2 La1 O1 C11 27.85(15) . . . . ?
N1 La1 O1 C11 43.01(17) . . . . ?
O1 C11 O2 La1 -36.1(3) . . . 2_666 ?
C10 C11 O2 La1 144.00(15) . . . 2_666 ?
C9 C8 C12 O4 179.8(2) . . . . ?
C7 C8 C12 O4 -0.5(3) . . . . ?
C9 C8 C12 O3 -0.3(3) . . . . ?
C7 C8 C12 O3 179.44(19) . . . . ?
C4 C3 C13 O5 -3.6(3) . . . . ?
C2 C3 C13 O5 177.6(2) . . . . ?
C4 C3 C13 O6 176.7(2) . . . . ?
C2 C3 C13 O6 -2.1(3) . . . . ?
N1 C1 C14 O8 -9.8(3) . . . . ?
C2 C1 C14 O8 169.51(19) . . . . ?
N1 C1 C14 O7 170.82(18) . . . . ?
C2 C1 C14 O7 -9.9(3) . . . . ?
O8 C14 O7 La1 95.8(2) . . . 2_765 ?
C1 C14 O7 La1 -84.9(2) . . . 2_765 ?
O7 C14 O8 La1 -154.05(16) . . . . ?
C1 C14 O8 La1 26.6(2) . . . . ?
O7 La1 O8 C14 71.09(15) 2_765 . . . ?
O1 La1 O8 C14 -117.95(16) . . . . ?
O2W La1 O8 C14 177.19(17) . . . . ?
O1W La1 O8 C14 -103.38(16) . . . . ?
O3W La1 O8 C14 43.33(17) . . . . ?
O2 La1 O8 C14 129.24(15) 2_666 . . . ?
N2 La1 O8 C14 -39.41(17) . . . . ?
N1 La1 O8 C14 -22.10(15) . . . . ?
